data_7701924
loop_
_publ_author_name
'Forosenko, Natalia V.'
'Basalov, Ivan V.'
'Cherkasov, Anton V.'
'Fukin, Georgy K.'
'Shubina, Elena S.'
'Trifonov, Alexander A.'

_publ_section_title
;
 Amido Ca(ii) complexes supported by Schiff base ligands for catalytic
 cross-dehydrogenative coupling of amines with silanes.
;
_journal_issue 36
_journal_name_full 'Dalton transactions (Cambridge, England : 2003)'
_journal_page_first 12570
_journal_page_last 12581
_journal_paper_doi 10.1039/c8dt01130c
_journal_volume 47
_journal_year 2018
_chemical_formula_moiety 'C38 H61 Ca N3 O3 Si2'
_chemical_formula_sum 'C38 H61 Ca N3 O3 Si2'
_chemical_formula_weight 704.15
_space_group_crystal_system triclinic
_space_group_IT_number 2
_space_group_name_Hall '-P 1'
_space_group_name_H-M_alt 'P -1'
_symmetry_space_group_name_Hall '-P 1'
_symmetry_space_group_name_H-M 'P -1'
_atom_sites_solution_hydrogens geom
_atom_sites_solution_primary dual
_atom_sites_solution_secondary difmap
_audit_block_doi 10.5517/ccdc.csd.cc1zgjkj
_audit_creation_method SHELXL-2017/1
_audit_update_record
;
2018-03-20 deposited with the CCDC.	2019-04-05 downloaded from the CCDC.
;
_cell_angle_alpha 74.996(2)
_cell_angle_beta 86.375(2)
_cell_angle_gamma 88.424(2)
_cell_formula_units_Z 2
_cell_length_a 10.7618(10)
_cell_length_b 12.4539(13)
_cell_length_c 15.7229(15)
_cell_measurement_reflns_used 4708
_cell_measurement_temperature 100(2)
_cell_measurement_theta_max 27.16
_cell_measurement_theta_min 2.26
_cell_volume 2031.2(3)
_diffrn_ambient_temperature 100(2)
_diffrn_measured_fraction_theta_full 1.000
_diffrn_measured_fraction_theta_max 0.996
_diffrn_measurement_device_type 'Bruker Smart Apex (CCD)'
_diffrn_measurement_method '\w scans'
_diffrn_radiation_type MoK\a
_diffrn_radiation_wavelength 0.71073
_diffrn_reflns_av_R_equivalents 0.0402
_diffrn_reflns_av_unetI/netI 0.0503
_diffrn_reflns_Laue_measured_fraction_full 1.000
_diffrn_reflns_Laue_measured_fraction_max 0.996
_diffrn_reflns_limit_h_max 14
_diffrn_reflns_limit_h_min -14
_diffrn_reflns_limit_k_max 16
_diffrn_reflns_limit_k_min -16
_diffrn_reflns_limit_l_max 20
_diffrn_reflns_limit_l_min -20
_diffrn_reflns_number 27526
_diffrn_reflns_point_group_measured_fraction_full 1.000
_diffrn_reflns_point_group_measured_fraction_max 0.996
_diffrn_reflns_theta_full 25.242
_diffrn_reflns_theta_max 27.940
_diffrn_reflns_theta_min 1.870
_diffrn_source 'fine focus sealed tube'
_exptl_absorpt_coefficient_mu 0.250
_exptl_absorpt_correction_T_max 0.958
_exptl_absorpt_correction_T_min 0.892
_exptl_absorpt_correction_type multi-scan
_exptl_absorpt_process_details
;
SADABS 2016/2: L. Krause et al., J. Appl. Cryst., 2015, 48, 3-10
;
_exptl_crystal_colour brown
_exptl_crystal_density_diffrn 1.151
_exptl_crystal_description prism
_exptl_crystal_F_000 764
_exptl_crystal_size_max 0.370
_exptl_crystal_size_mid 0.210
_exptl_crystal_size_min 0.150
_refine_diff_density_max 0.475
_refine_diff_density_min -0.226
_refine_diff_density_rms 0.068
_refine_ls_extinction_method none
_refine_ls_goodness_of_fit_ref 1.015
_refine_ls_hydrogen_treatment constr
_refine_ls_matrix_type full
_refine_ls_number_parameters 436
_refine_ls_number_reflns 9719
_refine_ls_number_restraints 0
_refine_ls_restrained_S_all 1.015
_refine_ls_R_factor_all 0.0706
_refine_ls_R_factor_gt 0.0488
_refine_ls_shift/su_max 0.001
_refine_ls_shift/su_mean 0.000
_refine_ls_structure_factor_coef Fsqd
_refine_ls_weighting_details 'w=1/[\s^2^(Fo^2^)+(0.0640P)^2^+0.4560P] where P=(Fo^2^+2Fc^2^)/3'
_refine_ls_weighting_scheme calc
_refine_ls_wR_factor_gt 0.1130
_refine_ls_wR_factor_ref 0.1271
_reflns_Friedel_coverage 0.000
_reflns_number_gt 7331
_reflns_number_total 9719
_reflns_threshold_expression 'I > 2\s(I)'
_cod_data_source_file c8dt01130c2.cif
_cod_data_source_block loqcan
_cod_database_code 7701924
_shelx_shelxl_version_number 2017/1
_shelx_space_group_comment
;
The symmetry employed for this shelxl refinement is uniquely defined
by the following loop, which should always be used as a source of
symmetry information in preference to the above space-group names.
They are only intended as comments.
;
_shelx_estimated_absorpt_t_min 0.913
_shelx_estimated_absorpt_t_max 0.963

loop_
_space_group_symop_operation_xyz
'x, y, z'
'-x, -y, -z'

loop_
_atom_site_label
_atom_site_type_symbol
_atom_site_fract_x
_atom_site_fract_y
_atom_site_fract_z
_atom_site_U_iso_or_equiv
_atom_site_adp_type
_atom_site_occupancy
_atom_site_site_symmetry_order
_atom_site_calc_flag
_atom_site_refinement_flags_posn
_atom_site_refinement_flags_adp
Ca1 Ca 0.26230(3) 0.33277(3) 0.31459(2) 0.01774(10) Uani 1 1 d . .
Si1 Si 0.10450(5) 0.11720(4) 0.25447(4) 0.02339(13) Uani 1 1 d . .
Si2 Si -0.04078(5) 0.32087(4) 0.25691(4) 0.02185(13) Uani 1 1 d . .
O1 O 0.27746(11) 0.51712(10) 0.26089(9) 0.0205(3) Uani 1 1 d . .
O2 O 0.41149(12) 0.31832(11) 0.19931(9) 0.0239(3) Uani 1 1 d . .
O3 O 0.15434(12) 0.34540(11) 0.44929(9) 0.0235(3) Uani 1 1 d . .
N1 N 0.45272(14) 0.39209(12) 0.37274(10) 0.0188(3) Uani 1 1 d . .
N2 N 0.36671(14) 0.17933(13) 0.43382(10) 0.0202(3) Uani 1 1 d . .
N3 N 0.09424(14) 0.24755(13) 0.26819(10) 0.0211(3) Uani 1 1 d . .
C1 C 0.36649(17) 0.58622(15) 0.22916(12) 0.0181(4) Uani 1 1 d . .
C2 C 0.34341(16) 0.69285(15) 0.16865(12) 0.0169(4) Uani 1 1 d . .
C3 C 0.44244(17) 0.76266(15) 0.13731(12) 0.0194(4) Uani 1 1 d . .
H3A H 0.425482 0.832955 0.098361 0.023 Uiso 1 1 calc R U
C4 C 0.56731(17) 0.73767(15) 0.15870(12) 0.0198(4) Uani 1 1 d . .
C5 C 0.58881(17) 0.63734(15) 0.21706(12) 0.0197(4) Uani 1 1 d . .
H5A H 0.671618 0.617722 0.233162 0.024 Uiso 1 1 calc R U
C6 C 0.49186(17) 0.56163(15) 0.25434(12) 0.0187(4) Uani 1 1 d . .
C7 C 0.52475(17) 0.46997(15) 0.32564(12) 0.0189(4) Uani 1 1 d . .
H7A H 0.609384 0.465605 0.340235 0.023 Uiso 1 1 calc R U
C8 C 0.49762(17) 0.32494(15) 0.45182(12) 0.0190(4) Uani 1 1 d . .
C9 C 0.57592(18) 0.36287(16) 0.50329(13) 0.0226(4) Uani 1 1 d . .
H9A H 0.606971 0.436332 0.483094 0.027 Uiso 1 1 calc R U
C10 C 0.61125(19) 0.29598(17) 0.58491(13) 0.0267(4) Uani 1 1 d . .
H10A H 0.667671 0.323706 0.617969 0.032 Uiso 1 1 calc R U
C11 C 0.56495(19) 0.19152(17) 0.61685(13) 0.0261(4) Uani 1 1 d . .
H11A H 0.588575 0.146923 0.672291 0.031 Uiso 1 1 calc R U
C12 C 0.48196(18) 0.14956(16) 0.56763(12) 0.0214(4) Uani 1 1 d . .
C13 C 0.42772(19) 0.04337(16) 0.59836(13) 0.0254(4) Uani 1 1 d . .
H13A H 0.447029 -0.003213 0.654167 0.030 Uiso 1 1 calc R U
C14 C 0.34792(19) 0.00803(16) 0.54794(13) 0.0258(4) Uani 1 1 d . .
H14A H 0.311398 -0.063364 0.567756 0.031 Uiso 1 1 calc R U
C15 C 0.32042(18) 0.07907(16) 0.46593(13) 0.0242(4) Uani 1 1 d . .
H15A H 0.264755 0.053092 0.431327 0.029 Uiso 1 1 calc R U
C16 C 0.44819(17) 0.21573(15) 0.48402(12) 0.0189(4) Uani 1 1 d . .
C17 C 0.20983(17) 0.72690(15) 0.14302(12) 0.0201(4) Uani 1 1 d . .
C18 C 0.13078(18) 0.73432(16) 0.22645(13) 0.0230(4) Uani 1 1 d . .
H18A H 0.132363 0.662260 0.270243 0.035 Uiso 1 1 calc R U
H18B H 0.044747 0.754160 0.211241 0.035 Uiso 1 1 calc R U
H18C H 0.164923 0.791258 0.250981 0.035 Uiso 1 1 calc R U
C19 C 0.15519(18) 0.64370(16) 0.09912(13) 0.0235(4) Uani 1 1 d . .
H19A H 0.206119 0.642154 0.045523 0.035 Uiso 1 1 calc R U
H19B H 0.069815 0.666296 0.083742 0.035 Uiso 1 1 calc R U
H19C H 0.154699 0.569471 0.140039 0.035 Uiso 1 1 calc R U
C20 C 0.20406(19) 0.84157(16) 0.07741(14) 0.0265(4) Uani 1 1 d . .
H20A H 0.255522 0.840791 0.023869 0.040 Uiso 1 1 calc R U
H20B H 0.235293 0.897669 0.104125 0.040 Uiso 1 1 calc R U
H20C H 0.117660 0.859577 0.062259 0.040 Uiso 1 1 calc R U
C21 C 0.66857(18) 0.82434(16) 0.12124(13) 0.0232(4) Uani 1 1 d . .
C22 C 0.6657(2) 0.86260(18) 0.02069(14) 0.0319(5) Uani 1 1 d . .
H22A H 0.677837 0.798251 -0.004079 0.048 Uiso 1 1 calc R U
H22B H 0.732458 0.916030 -0.002839 0.048 Uiso 1 1 calc R U
H22C H 0.585108 0.898025 0.004618 0.048 Uiso 1 1 calc R U
C23 C 0.7978(2) 0.7785(2) 0.14380(17) 0.0403(6) Uani 1 1 d . .
H23A H 0.802806 0.756327 0.208020 0.060 Uiso 1 1 calc R U
H23B H 0.859635 0.835827 0.117852 0.060 Uiso 1 1 calc R U
H23C H 0.814364 0.713736 0.120120 0.060 Uiso 1 1 calc R U
C24 C 0.6444(2) 0.9255(2) 0.15898(17) 0.0404(6) Uani 1 1 d . .
H24A H 0.648849 0.902621 0.223230 0.061 Uiso 1 1 calc R U
H24B H 0.561453 0.956578 0.144194 0.061 Uiso 1 1 calc R U
H24C H 0.707368 0.982034 0.133601 0.061 Uiso 1 1 calc R U
C25 C 0.27103(19) 0.07535(16) 0.23408(13) 0.0254(4) Uani 1 1 d . .
H25A H 0.274473 -0.002638 0.231965 0.038 Uiso 1 1 calc R U
H25B H 0.320532 0.084565 0.281877 0.038 Uiso 1 1 calc R U
H25C H 0.304723 0.122355 0.177784 0.038 Uiso 1 1 calc R U
C26 C 0.0394(2) 0.00741(18) 0.35323(16) 0.0369(5) Uani 1 1 d . .
H26A H 0.070591 -0.066026 0.349532 0.055 Uiso 1 1 calc R U
H26B H -0.051705 0.008908 0.353769 0.055 Uiso 1 1 calc R U
H26C H 0.065738 0.022526 0.407505 0.055 Uiso 1 1 calc R U
C27 C 0.0213(2) 0.0940(2) 0.15910(17) 0.0394(6) Uani 1 1 d . .
H27A H 0.036725 0.017615 0.154713 0.059 Uiso 1 1 calc R U
H27B H 0.052272 0.146209 0.104363 0.059 Uiso 1 1 calc R U
H27C H -0.068292 0.106014 0.168547 0.059 Uiso 1 1 calc R U
C28 C -0.03632(19) 0.44894(17) 0.29866(15) 0.0290(5) Uani 1 1 d . .
H28A H -0.105281 0.498911 0.275726 0.044 Uiso 1 1 calc R U
H28B H 0.042916 0.486905 0.278771 0.044 Uiso 1 1 calc R U
H28C H -0.044265 0.427818 0.363272 0.044 Uiso 1 1 calc R U
C29 C -0.17655(19) 0.23998(18) 0.32241(15) 0.0314(5) Uani 1 1 d . .
H29A H -0.247845 0.290321 0.323723 0.047 Uiso 1 1 calc R U
H29B H -0.153208 0.205870 0.382798 0.047 Uiso 1 1 calc R U
H29C H -0.199071 0.181762 0.294727 0.047 Uiso 1 1 calc R U
C30 C -0.0873(2) 0.37320(19) 0.14010(15) 0.0348(5) Uani 1 1 d . .
H30A H -0.165961 0.414938 0.139268 0.052 Uiso 1 1 calc R U
H30B H -0.097881 0.310043 0.114904 0.052 Uiso 1 1 calc R U
H30C H -0.022384 0.421924 0.105162 0.052 Uiso 1 1 calc R U
C31 C 0.3953(2) 0.37441(18) 0.10766(13) 0.0294(5) Uani 1 1 d . .
H31A H 0.375748 0.454197 0.101009 0.035 Uiso 1 1 calc R U
H31B H 0.326752 0.340612 0.084792 0.035 Uiso 1 1 calc R U
C32 C 0.5179(2) 0.36035(19) 0.05844(14) 0.0339(5) Uani 1 1 d . .
H32A H 0.572722 0.424761 0.052521 0.041 Uiso 1 1 calc R U
H32B H 0.504468 0.351121 -0.000961 0.041 Uiso 1 1 calc R U
C33 C 0.5727(2) 0.25511(18) 0.11693(14) 0.0300(5) Uani 1 1 d . .
H33A H 0.536656 0.187522 0.106783 0.036 Uiso 1 1 calc R U
H33B H 0.664497 0.252153 0.107655 0.036 Uiso 1 1 calc R U
C34 C 0.53412(18) 0.26874(18) 0.20702(14) 0.0285(5) Uani 1 1 d . .
H34A H 0.532166 0.195773 0.251137 0.034 Uiso 1 1 calc R U
H34B H 0.592609 0.317585 0.225089 0.034 Uiso 1 1 calc R U
C35 C 0.1851(2) 0.42605(18) 0.49495(14) 0.0291(5) Uani 1 1 d . .
H35A H 0.114306 0.477975 0.497094 0.035 Uiso 1 1 calc R U
H35B H 0.258615 0.469321 0.465415 0.035 Uiso 1 1 calc R U
C36 C 0.2131(2) 0.35908(18) 0.58703(14) 0.0312(5) Uani 1 1 d . .
H36A H 0.184179 0.399086 0.631579 0.037 Uiso 1 1 calc R U
H36B H 0.303437 0.343482 0.591566 0.037 Uiso 1 1 calc R U
C37 C 0.1403(2) 0.2511(2) 0.59965(15) 0.0354(5) Uani 1 1 d . .
H37A H 0.196974 0.185624 0.612012 0.043 Uiso 1 1 calc R U
H37B H 0.076205 0.242637 0.648845 0.043 Uiso 1 1 calc R U
C38 C 0.08054(19) 0.26411(18) 0.51241(13) 0.0277(4) Uani 1 1 d . .
H38A H 0.082020 0.192582 0.495873 0.033 Uiso 1 1 calc R U
H38B H -0.006899 0.290131 0.516214 0.033 Uiso 1 1 calc R U

loop_
_atom_site_aniso_label
_atom_site_aniso_U_11
_atom_site_aniso_U_22
_atom_site_aniso_U_33
_atom_site_aniso_U_23
_atom_site_aniso_U_13
_atom_site_aniso_U_12
Ca1 0.01773(19) 0.01664(19) 0.01805(19) -0.00267(14) -0.00170(14) -0.00246(14)
Si1 0.0222(3) 0.0212(3) 0.0288(3) -0.0098(2) -0.0013(2) -0.0034(2)
Si2 0.0184(3) 0.0232(3) 0.0240(3) -0.0057(2) -0.0028(2) -0.0015(2)
O1 0.0175(6) 0.0183(7) 0.0240(7) -0.0019(5) -0.0015(5) -0.0029(5)
O2 0.0215(7) 0.0271(7) 0.0211(7) -0.0032(6) 0.0004(5) 0.0026(6)
O3 0.0245(7) 0.0254(7) 0.0218(7) -0.0080(6) 0.0005(6) -0.0048(6)
N1 0.0193(8) 0.0168(8) 0.0198(8) -0.0033(6) -0.0036(6) -0.0005(6)
N2 0.0219(8) 0.0174(8) 0.0209(8) -0.0046(6) 0.0008(6) 0.0002(6)
N3 0.0191(8) 0.0217(8) 0.0235(8) -0.0068(7) -0.0021(6) -0.0032(6)
C1 0.0196(9) 0.0184(9) 0.0169(9) -0.0060(7) -0.0001(7) -0.0010(7)
C2 0.0183(9) 0.0170(9) 0.0162(9) -0.0056(7) -0.0016(7) 0.0001(7)
C3 0.0214(9) 0.0170(9) 0.0183(9) -0.0019(7) -0.0006(7) -0.0008(7)
C4 0.0202(9) 0.0202(9) 0.0183(9) -0.0038(7) -0.0002(7) -0.0037(7)
C5 0.0169(9) 0.0223(10) 0.0198(9) -0.0048(8) -0.0018(7) -0.0017(7)
C6 0.0199(9) 0.0166(9) 0.0195(9) -0.0041(7) -0.0029(7) 0.0004(7)
C7 0.0176(9) 0.0186(9) 0.0214(9) -0.0063(7) -0.0043(7) 0.0006(7)
C8 0.0183(9) 0.0183(9) 0.0189(9) -0.0021(7) -0.0020(7) 0.0032(7)
C9 0.0250(10) 0.0191(9) 0.0236(10) -0.0043(8) -0.0053(8) -0.0006(8)
C10 0.0286(11) 0.0280(11) 0.0245(10) -0.0073(8) -0.0080(8) 0.0044(8)
C11 0.0315(11) 0.0267(11) 0.0185(10) -0.0030(8) -0.0058(8) 0.0079(8)
C12 0.0236(10) 0.0203(9) 0.0190(9) -0.0037(8) 0.0010(7) 0.0054(7)
C13 0.0304(11) 0.0210(10) 0.0201(10) 0.0011(8) 0.0043(8) 0.0046(8)
C14 0.0294(11) 0.0179(9) 0.0261(10) -0.0005(8) 0.0069(8) -0.0014(8)
C15 0.0253(10) 0.0214(10) 0.0259(10) -0.0069(8) 0.0029(8) -0.0029(8)
C16 0.0188(9) 0.0186(9) 0.0191(9) -0.0051(7) 0.0017(7) 0.0018(7)
C17 0.0195(9) 0.0179(9) 0.0208(10) -0.0016(7) -0.0008(7) 0.0019(7)
C18 0.0219(10) 0.0224(10) 0.0247(10) -0.0061(8) -0.0008(8) 0.0013(8)
C19 0.0205(9) 0.0273(10) 0.0228(10) -0.0062(8) -0.0045(8) 0.0014(8)
C20 0.0248(10) 0.0237(10) 0.0278(11) -0.0009(8) -0.0030(8) 0.0040(8)
C21 0.0222(10) 0.0232(10) 0.0216(10) -0.0005(8) -0.0009(8) -0.0064(8)
C22 0.0321(12) 0.0340(12) 0.0249(11) 0.0015(9) 0.0009(9) -0.0124(9)
C23 0.0222(11) 0.0418(14) 0.0452(14) 0.0107(11) -0.0025(10) -0.0104(10)
C24 0.0432(14) 0.0364(13) 0.0448(14) -0.0169(11) 0.0087(11) -0.0197(11)
C25 0.0291(11) 0.0222(10) 0.0246(10) -0.0057(8) -0.0005(8) 0.0005(8)
C26 0.0319(12) 0.0257(11) 0.0513(15) -0.0077(10) 0.0055(11) -0.0076(9)
C27 0.0355(13) 0.0401(13) 0.0520(15) -0.0269(12) -0.0118(11) 0.0019(10)
C28 0.0235(10) 0.0308(11) 0.0338(12) -0.0105(9) -0.0024(9) 0.0048(8)
C29 0.0215(10) 0.0332(12) 0.0376(12) -0.0057(10) -0.0016(9) -0.0030(9)
C30 0.0386(13) 0.0340(12) 0.0312(12) -0.0051(10) -0.0108(10) -0.0005(10)
C31 0.0367(12) 0.0294(11) 0.0205(10) -0.0043(9) -0.0020(9) 0.0061(9)
C32 0.0419(13) 0.0320(12) 0.0267(11) -0.0080(9) 0.0088(10) -0.0016(10)
C33 0.0263(11) 0.0299(11) 0.0348(12) -0.0118(9) 0.0051(9) 0.0001(9)
C34 0.0211(10) 0.0319(11) 0.0309(11) -0.0059(9) -0.0015(8) 0.0038(8)
C35 0.0278(11) 0.0291(11) 0.0345(12) -0.0157(9) -0.0017(9) 0.0004(9)
C36 0.0292(11) 0.0388(12) 0.0311(12) -0.0188(10) -0.0058(9) 0.0058(9)
C37 0.0322(12) 0.0473(14) 0.0262(11) -0.0093(10) 0.0037(9) -0.0037(10)
C38 0.0249(10) 0.0311(11) 0.0270(11) -0.0082(9) 0.0051(8) -0.0048(9)

loop_
_atom_type_symbol
_atom_type_description
_atom_type_scat_dispersion_real
_atom_type_scat_dispersion_imag
_atom_type_scat_source
C C 0.0033 0.0016 'International Tables Vol C Tables 4.2.6.8 and 6.1.1.4'
H H 0.0000 0.0000 'International Tables Vol C Tables 4.2.6.8 and 6.1.1.4'
N N 0.0061 0.0033 'International Tables Vol C Tables 4.2.6.8 and 6.1.1.4'
O O 0.0106 0.0060 'International Tables Vol C Tables 4.2.6.8 and 6.1.1.4'
Si Si 0.0817 0.0704 'International Tables Vol C Tables 4.2.6.8 and 6.1.1.4'
Ca Ca 0.2262 0.3064 'International Tables Vol C Tables 4.2.6.8 and 6.1.1.4'

loop_
_citation_id
_citation_doi
_citation_year
1 10.1039/C8DT01130C 2018

loop_
_geom_angle_atom_site_label_1
_geom_angle_atom_site_label_2
_geom_angle_atom_site_label_3
_geom_angle
O1 Ca1 N3 116.30(5)
O1 Ca1 O2 86.37(5)
N3 Ca1 O2 97.77(5)
O1 Ca1 O3 94.09(5)
N3 Ca1 O3 93.90(5)
O2 Ca1 O3 166.75(5)
O1 Ca1 N1 72.61(5)
N3 Ca1 N1 170.90(5)
O2 Ca1 N1 80.43(5)
O3 Ca1 N1 87.06(5)
O1 Ca1 N2 136.84(5)
N3 Ca1 N2 106.37(5)
O2 Ca1 N2 94.35(5)
O3 Ca1 N2 76.26(5)
N1 Ca1 N2 65.05(5)
O1 Ca1 Si2 94.85(3)
N3 Ca1 Si2 26.06(4)
O2 Ca1 Si2 112.57(4)
O3 Ca1 Si2 80.61(3)
N1 Ca1 Si2 161.81(4)
N2 Ca1 Si2 123.82(4)
O1 Ca1 Si1 135.04(4)
N3 Ca1 Si1 23.59(4)
O2 Ca1 Si1 84.86(4)
O3 Ca1 Si1 103.84(3)
N1 Ca1 Si1 147.74(4)
N2 Ca1 Si1 87.82(4)
Si2 Ca1 Si1 49.607(14)
N3 Si1 C27 115.71(10)
N3 Si1 C25 111.51(8)
C27 Si1 C25 104.69(10)
N3 Si1 C26 113.52(10)
C27 Si1 C26 104.20(11)
C25 Si1 C26 106.34(10)
N3 Si1 Ca1 34.05(5)
C27 Si1 Ca1 139.64(8)
C25 Si1 Ca1 79.97(6)
C26 Si1 Ca1 112.96(8)
N3 Si2 C30 114.59(10)
N3 Si2 C28 112.79(9)
C30 Si2 C28 104.54(10)
N3 Si2 C29 112.80(9)
C30 Si2 C29 107.04(10)
C28 Si2 C29 104.20(10)
N3 Si2 Ca1 38.00(5)
C30 Si2 Ca1 122.31(8)
C28 Si2 Ca1 75.10(6)
C29 Si2 Ca1 129.43(7)
C1 O1 Ca1 135.88(11)
C34 O2 C31 108.92(14)
C34 O2 Ca1 128.17(11)
C31 O2 Ca1 122.43(11)
C35 O3 C38 105.29(15)
C35 O3 Ca1 122.39(12)
C38 O3 Ca1 129.85(11)
C7 N1 C8 117.66(15)
C7 N1 Ca1 122.30(12)
C8 N1 Ca1 118.80(11)
C15 N2 C16 117.36(16)
C15 N2 Ca1 123.40(13)
C16 N2 Ca1 115.87(11)
Si2 N3 Si1 121.54(9)
Si2 N3 Ca1 115.94(8)
Si1 N3 Ca1 122.36(8)
O1 C1 C6 121.41(16)
O1 C1 C2 121.48(16)
C6 C1 C2 117.09(16)
C3 C2 C1 118.56(16)
C3 C2 C17 121.76(16)
C1 C2 C17 119.65(15)
C2 C3 C4 124.97(17)
C2 C3 H3A 117.5
C4 C3 H3A 117.5
C5 C4 C3 116.41(16)
C5 C4 C21 123.72(17)
C3 C4 C21 119.75(16)
C4 C5 C6 122.35(17)
C4 C5 H5A 118.8
C6 C5 H5A 118.8
C5 C6 C7 115.68(16)
C5 C6 C1 120.53(16)
C7 C6 C1 123.22(16)
N1 C7 C6 127.77(17)
N1 C7 H7A 116.1
C6 C7 H7A 116.1
C9 C8 N1 123.51(17)
C9 C8 C16 118.67(17)
N1 C8 C16 117.48(16)
C8 C9 C10 121.86(18)
C8 C9 H9A 119.1
C10 C9 H9A 119.1
C11 C10 C9 120.33(19)
C11 C10 H10A 119.8
C9 C10 H10A 119.8
C10 C11 C12 120.06(18)
C10 C11 H11A 120.0
C12 C11 H11A 120.0
C11 C12 C13 122.77(18)
C11 C12 C16 119.92(18)
C13 C12 C16 117.30(18)
C14 C13 C12 119.90(18)
C14 C13 H13A 120.0
C12 C13 H13A 120.0
C13 C14 C15 118.78(18)
C13 C14 H14A 120.6
C15 C14 H14A 120.6
N2 C15 C14 124.38(19)
N2 C15 H15A 117.8
C14 C15 H15A 117.8
N2 C16 C12 122.26(17)
N2 C16 C8 118.59(16)
C12 C16 C8 119.12(17)
C20 C17 C19 107.07(16)
C20 C17 C2 112.13(15)
C19 C17 C2 110.58(15)
C20 C17 C18 107.04(15)
C19 C17 C18 111.32(15)
C2 C17 C18 108.66(15)
C17 C18 H18A 109.5
C17 C18 H18B 109.5
H18A C18 H18B 109.5
C17 C18 H18C 109.5
H18A C18 H18C 109.5
H18B C18 H18C 109.5
C17 C19 H19A 109.5
C17 C19 H19B 109.5
H19A C19 H19B 109.5
C17 C19 H19C 109.5
H19A C19 H19C 109.5
H19B C19 H19C 109.5
C17 C20 H20A 109.5
C17 C20 H20B 109.5
H20A C20 H20B 109.5
C17 C20 H20C 109.5
H20A C20 H20C 109.5
H20B C20 H20C 109.5
C23 C21 C22 108.04(18)
C23 C21 C4 112.04(16)
C22 C21 C4 110.01(16)
C23 C21 C24 108.64(19)
C22 C21 C24 108.65(18)
C4 C21 C24 109.37(16)
C21 C22 H22A 109.5
C21 C22 H22B 109.5
H22A C22 H22B 109.5
C21 C22 H22C 109.5
H22A C22 H22C 109.5
H22B C22 H22C 109.5
C21 C23 H23A 109.5
C21 C23 H23B 109.5
H23A C23 H23B 109.5
C21 C23 H23C 109.5
H23A C23 H23C 109.5
H23B C23 H23C 109.5
C21 C24 H24A 109.5
C21 C24 H24B 109.5
H24A C24 H24B 109.5
C21 C24 H24C 109.5
H24A C24 H24C 109.5
H24B C24 H24C 109.5
Si1 C25 H25A 109.5
Si1 C25 H25B 109.5
H25A C25 H25B 109.5
Si1 C25 H25C 109.5
H25A C25 H25C 109.5
H25B C25 H25C 109.5
Si1 C26 H26A 109.5
Si1 C26 H26B 109.5
H26A C26 H26B 109.5
Si1 C26 H26C 109.5
H26A C26 H26C 109.5
H26B C26 H26C 109.5
Si1 C27 H27A 109.5
Si1 C27 H27B 109.5
H27A C27 H27B 109.5
Si1 C27 H27C 109.5
H27A C27 H27C 109.5
H27B C27 H27C 109.5
Si2 C28 H28A 109.5
Si2 C28 H28B 109.5
H28A C28 H28B 109.5
Si2 C28 H28C 109.5
H28A C28 H28C 109.5
H28B C28 H28C 109.5
Si2 C29 H29A 109.5
Si2 C29 H29B 109.5
H29A C29 H29B 109.5
Si2 C29 H29C 109.5
H29A C29 H29C 109.5
H29B C29 H29C 109.5
Si2 C30 H30A 109.5
Si2 C30 H30B 109.5
H30A C30 H30B 109.5
Si2 C30 H30C 109.5
H30A C30 H30C 109.5
H30B C30 H30C 109.5
O2 C31 C32 105.94(17)
O2 C31 H31A 110.5
C32 C31 H31A 110.5
O2 C31 H31B 110.5
C32 C31 H31B 110.5
H31A C31 H31B 108.7
C31 C32 C33 102.89(17)
C31 C32 H32A 111.2
C33 C32 H32A 111.2
C31 C32 H32B 111.2
C33 C32 H32B 111.2
H32A C32 H32B 109.1
C34 C33 C32 101.14(17)
C34 C33 H33A 111.5
C32 C33 H33A 111.5
C34 C33 H33B 111.5
C32 C33 H33B 111.5
H33A C33 H33B 109.4
O2 C34 C33 105.41(16)
O2 C34 H34A 110.7
C33 C34 H34A 110.7
O2 C34 H34B 110.7
C33 C34 H34B 110.7
H34A C34 H34B 108.8
O3 C35 C36 105.13(17)
O3 C35 H35A 110.7
C36 C35 H35A 110.7
O3 C35 H35B 110.7
C36 C35 H35B 110.7
H35A C35 H35B 108.8
C35 C36 C37 104.04(17)
C35 C36 H36A 110.9
C37 C36 H36A 110.9
C35 C36 H36B 110.9
C37 C36 H36B 110.9
H36A C36 H36B 109.0
C38 C37 C36 104.37(18)
C38 C37 H37A 110.9
C36 C37 H37A 110.9
C38 C37 H37B 110.9
C36 C37 H37B 110.9
H37A C37 H37B 108.9
O3 C38 C37 105.11(16)
O3 C38 H38A 110.7
C37 C38 H38A 110.7
O3 C38 H38B 110.7
C37 C38 H38B 110.7
H38A C38 H38B 108.8

loop_
_geom_bond_atom_site_label_1
_geom_bond_atom_site_label_2
_geom_bond_distance
Ca1 O1 2.2383(13)
Ca1 N3 2.3672(16)
Ca1 O2 2.3834(13)
Ca1 O3 2.3897(13)
Ca1 N1 2.5001(15)
Ca1 N2 2.5926(16)
Ca1 Si2 3.4574(7)
Ca1 Si1 3.5712(7)
Si1 N3 1.6919(17)
Si1 C27 1.882(2)
Si1 C25 1.884(2)
Si1 C26 1.894(2)
Si2 N3 1.6889(17)
Si2 C30 1.878(2)
Si2 C28 1.878(2)
Si2 C29 1.888(2)
O1 C1 1.292(2)
O2 C34 1.440(2)
O2 C31 1.449(2)
O3 C35 1.434(2)
O3 C38 1.437(2)
N1 C7 1.299(2)
N1 C8 1.412(2)
N2 C15 1.318(2)
N2 C16 1.375(2)
C1 C6 1.433(2)
C1 C2 1.445(2)
C2 C3 1.377(2)
C2 C17 1.536(2)
C3 C4 1.413(3)
C3 H3A 0.9500
C4 C5 1.369(3)
C4 C21 1.534(3)
C5 C6 1.418(2)
C5 H5A 0.9500
C6 C7 1.432(2)
C7 H7A 0.9500
C8 C9 1.376(3)
C8 C16 1.428(2)
C9 C10 1.406(3)
C9 H9A 0.9500
C10 C11 1.363(3)
C10 H10A 0.9500
C11 C12 1.411(3)
C11 H11A 0.9500
C12 C13 1.414(3)
C12 C16 1.422(3)
C13 C14 1.359(3)
C13 H13A 0.9500
C14 C15 1.406(3)
C14 H14A 0.9500
C15 H15A 0.9500
C17 C20 1.532(3)
C17 C19 1.533(3)
C17 C18 1.540(3)
C18 H18A 0.9800
C18 H18B 0.9800
C18 H18C 0.9800
C19 H19A 0.9800
C19 H19B 0.9800
C19 H19C 0.9800
C20 H20A 0.9800
C20 H20B 0.9800
C20 H20C 0.9800
C21 C23 1.516(3)
C21 C22 1.530(3)
C21 C24 1.536(3)
C22 H22A 0.9800
C22 H22B 0.9800
C22 H22C 0.9800
C23 H23A 0.9800
C23 H23B 0.9800
C23 H23C 0.9800
C24 H24A 0.9800
C24 H24B 0.9800
C24 H24C 0.9800
C25 H25A 0.9800
C25 H25B 0.9800
C25 H25C 0.9800
C26 H26A 0.9800
C26 H26B 0.9800
C26 H26C 0.9800
C27 H27A 0.9800
C27 H27B 0.9800
C27 H27C 0.9800
C28 H28A 0.9800
C28 H28B 0.9800
C28 H28C 0.9800
C29 H29A 0.9800
C29 H29B 0.9800
C29 H29C 0.9800
C30 H30A 0.9800
C30 H30B 0.9800
C30 H30C 0.9800
C31 C32 1.516(3)
C31 H31A 0.9900
C31 H31B 0.9900
C32 C33 1.521(3)
C32 H32A 0.9900
C32 H32B 0.9900
C33 C34 1.501(3)
C33 H33A 0.9900
C33 H33B 0.9900
C34 H34A 0.9900
C34 H34B 0.9900
C35 C36 1.516(3)
C35 H35A 0.9900
C35 H35B 0.9900
C36 C37 1.536(3)
C36 H36A 0.9900
C36 H36B 0.9900
C37 C38 1.521(3)
C37 H37A 0.9900
C37 H37B 0.9900
C38 H38A 0.9900
C38 H38B 0.9900
